data_7705315
loop_
_publ_author_name
'Tretiakov, Serhii'
'Damen, Johannes A. M.'
'Lutz, Martin'
'Moret, Marc-Etienne'

_publ_section_title
;
 A dianionic C<sub>3</sub>-symmetric scorpionate: synthesis and
 coordination chemistry.
;
_journal_issue 39
_journal_name_full 'Dalton transactions (Cambridge, England : 2003)'
_journal_page_first 13549
_journal_page_last 13556
_journal_paper_doi 10.1039/d0dt02601h
_journal_volume 49
_journal_year 2020
_chemical_formula_moiety 'C43 H39 N6 Ni P, 0.3(C6 H14)'
_chemical_formula_sum 'C44.8 H43.2 N6 Ni P'
_chemical_formula_weight 755.33
_space_group_crystal_system monoclinic
_space_group_IT_number 14
_space_group_name_Hall '-P 2ybc'
_space_group_name_H-M_alt 'P 1 21/c 1'
_atom_sites_solution_hydrogens geom
_atom_sites_solution_primary dual
_atom_sites_solution_secondary difmap
_audit_creation_method SHELXL-2018/3
_audit_update_record
;
2020-06-19 deposited with the CCDC.	2020-08-28 downloaded from the CCDC.
;
_cell_angle_alpha 90
_cell_angle_beta 113.027(3)
_cell_angle_gamma 90
_cell_formula_units_Z 8
_cell_length_a 24.314(3)
_cell_length_b 17.888(2)
_cell_length_c 19.297(2)
_cell_measurement_reflns_used 4663
_cell_measurement_temperature 150(2)
_cell_measurement_theta_max 20.77
_cell_measurement_theta_min 2.30
_cell_volume 7724.1(15)
_computing_cell_refinement 'SAINT V8.37A'
_computing_data_collection Apex3
_computing_data_reduction 'SAINT V8.37A'
_computing_structure_refinement 'SHELXL-2018/3 (Sheldrick, 2018)'
_computing_structure_solution SHELXT
_diffrn_ambient_temperature 150(2)
_diffrn_measured_fraction_theta_full 0.998
_diffrn_measured_fraction_theta_max 0.998
_diffrn_measurement_device_type 'Bruker Kappa ApexII'
_diffrn_measurement_method '\f and \w scans'
_diffrn_radiation_type MoK\a
_diffrn_radiation_wavelength 0.71073
_diffrn_reflns_av_R_equivalents 0.2211
_diffrn_reflns_av_unetI/netI 0.1920
_diffrn_reflns_Laue_measured_fraction_full 0.998
_diffrn_reflns_Laue_measured_fraction_max 0.998
_diffrn_reflns_limit_h_max 27
_diffrn_reflns_limit_h_min -27
_diffrn_reflns_limit_k_max 19
_diffrn_reflns_limit_k_min -19
_diffrn_reflns_limit_l_max 21
_diffrn_reflns_limit_l_min -21
_diffrn_reflns_number 66286
_diffrn_reflns_point_group_measured_fraction_full 0.998
_diffrn_reflns_point_group_measured_fraction_max 0.998
_diffrn_reflns_theta_full 23.297
_diffrn_reflns_theta_max 23.297
_diffrn_reflns_theta_min 0.910
_diffrn_source 'sealed tube'
_exptl_absorpt_coefficient_mu 0.584
_exptl_absorpt_correction_T_max 0.9996
_exptl_absorpt_correction_T_min 0.8158
_exptl_absorpt_correction_type numerical
_exptl_absorpt_process_details
;
 SADABS 2016/2: Krause, L., Herbst-Irmer, R., Sheldrick G.M. & Stalke D.,
 J. Appl. Cryst. 48 (2015) 3-10
;
_exptl_crystal_colour green
_exptl_crystal_density_diffrn 1.299
_exptl_crystal_description needle
_exptl_crystal_F_000 3176
_exptl_crystal_size_max 0.32
_exptl_crystal_size_mid 0.08
_exptl_crystal_size_min 0.05
_refine_diff_density_max 1.266
_refine_diff_density_min -0.862
_refine_diff_density_rms 0.119
_refine_ls_extinction_method none
_refine_ls_goodness_of_fit_ref 1.034
_refine_ls_hydrogen_treatment constr
_refine_ls_matrix_type full
_refine_ls_number_parameters 982
_refine_ls_number_reflns 11139
_refine_ls_number_restraints 1829
_refine_ls_restrained_S_all 0.963
_refine_ls_R_factor_all 0.1954
_refine_ls_R_factor_gt 0.0877
_refine_ls_shift/su_max 0.000
_refine_ls_shift/su_mean 0.000
_refine_ls_structure_factor_coef Fsqd
_refine_ls_weighting_details 'w=1/[\s^2^(Fo^2^)+(0.1032P)^2^+11.9404P] where P=(Fo^2^+2Fc^2^)/3'
_refine_ls_weighting_scheme calc
_refine_ls_wR_factor_gt 0.1806
_refine_ls_wR_factor_ref 0.2320
_reflns_Friedel_coverage 0.000
_reflns_number_gt 5916
_reflns_number_total 11139
_reflns_threshold_expression 'I > 2\s(I)'
_cod_data_source_file d0dt02601h2.cif
_cod_data_source_block l1011a
_cod_depositor_comments 'Adding full bibliography for 7705312--7705317.cif.'
_cod_original_sg_symbol_H-M 'P 21/c'
_cod_original_formula_sum 'C44.80 H43.20 N6 Ni P'
_cod_database_code 7705315
_shelx_shelxl_version_number 2018/3
_shelx_space_group_comment
;
The symmetry employed for this shelxl refinement is uniquely defined
by the following loop, which should always be used as a source of
symmetry information in preference to the above space-group names.
They are only intended as comments.
;

loop_
_space_group_symop_operation_xyz
'x, y, z'
'-x, y+1/2, -z+1/2'
'-x, -y, -z'
'x, -y-1/2, z-1/2'

loop_
_atom_site_label
_atom_site_type_symbol
_atom_site_fract_x
_atom_site_fract_y
_atom_site_fract_z
_atom_site_U_iso_or_equiv
_atom_site_adp_type
_atom_site_occupancy
_atom_site_site_symmetry_order
_atom_site_calc_flag
_atom_site_refinement_flags_posn
_atom_site_refinement_flags_adp
_atom_site_refinement_flags_occupancy
_atom_site_disorder_assembly
_atom_site_disorder_group
Ni1 Ni 0.45750(6) 0.19635(8) 0.28601(8) 0.0201(4) Uani 1 1 d . . . . .
P1 P 0.34662(13) 0.15458(17) 0.12993(17) 0.0203(8) Uani 1 1 d . . . . .
C1 C 0.2863(5) 0.1312(7) 0.0442(7) 0.031(3) Uani 1 1 d . . . . .
H1A H 0.291543 0.156449 0.002170 0.047 Uiso 1 1 calc R U . . .
H1B H 0.248521 0.147195 0.046659 0.047 Uiso 1 1 calc R U . . .
H1C H 0.285469 0.076950 0.036552 0.047 Uiso 1 1 calc R U . . .
N11 N 0.3977(3) 0.1051(4) 0.2706(4) 0.019(2) Uani 1 1 d D . . . .
C11 C 0.3475(4) 0.0965(5) 0.2042(4) 0.019(3) Uani 1 1 d D U . . .
C21 C 0.3099(4) 0.0388(5) 0.2061(5) 0.022(2) Uani 1 1 d D U . . .
C31 C 0.3379(4) 0.0085(5) 0.2797(5) 0.024(3) Uani 1 1 d D U . . .
C41 C 0.3242(4) -0.0525(5) 0.3167(5) 0.033(3) Uani 1 1 d D U . . .
H41 H 0.288757 -0.080617 0.291947 0.039 Uiso 1 1 calc R U . . .
C51 C 0.3620(5) -0.0707(6) 0.3879(5) 0.039(3) Uani 1 1 d D U . . .
H51 H 0.352982 -0.112043 0.412544 0.047 Uiso 1 1 calc R U . . .
C61 C 0.4146(4) -0.0287(5) 0.4257(5) 0.033(3) Uani 1 1 d D U . . .
H61 H 0.440336 -0.041732 0.475610 0.040 Uiso 1 1 calc R U . . .
C71 C 0.4288(4) 0.0308(5) 0.3909(5) 0.026(3) Uani 1 1 d D U . . .
H71 H 0.464072 0.058914 0.416817 0.031 Uiso 1 1 calc R U . . .
C81 C 0.3915(4) 0.0501(5) 0.3174(4) 0.018(2) Uani 1 1 d D U . . .
C91 C 0.2517(4) 0.0110(6) 0.1481(6) 0.035(3) Uani 1 1 d D U . . .
H91A H 0.224114 0.053086 0.128814 0.053 Uiso 1 1 calc R U . . .
H91B H 0.234169 -0.025719 0.171254 0.053 Uiso 1 1 calc R U . . .
H91C H 0.258890 -0.012545 0.106582 0.053 Uiso 1 1 calc R U . . .
N12 N 0.3830(4) 0.2654(4) 0.2281(4) 0.022(2) Uani 1 1 d D U . . .
C12 C 0.3422(4) 0.2486(4) 0.1563(5) 0.018(3) Uani 1 1 d D U . . .
C22 C 0.3039(4) 0.3069(4) 0.1206(4) 0.021(2) Uani 1 1 d D U . . .
C32 C 0.3218(4) 0.3662(4) 0.1736(5) 0.022(2) Uani 1 1 d D U . . .
C42 C 0.3006(4) 0.4396(4) 0.1730(5) 0.026(3) Uani 1 1 d D U . . .
H42 H 0.268131 0.457812 0.130103 0.031 Uiso 1 1 calc R U . . .
C52 C 0.3269(5) 0.4843(5) 0.2341(5) 0.031(3) Uani 1 1 d D U . . .
H52 H 0.313043 0.534084 0.233497 0.038 Uiso 1 1 calc R U . . .
C62 C 0.3749(5) 0.4574(5) 0.2987(5) 0.033(3) Uani 1 1 d D U . . .
H62 H 0.392927 0.489394 0.340912 0.039 Uiso 1 1 calc R U . . .
C72 C 0.3955(4) 0.3855(5) 0.3010(5) 0.026(3) Uani 1 1 d D U . . .
H72 H 0.426839 0.367461 0.345151 0.031 Uiso 1 1 calc R U . . .
C82 C 0.3702(4) 0.3393(4) 0.2385(4) 0.020(2) Uani 1 1 d D U . . .
C92 C 0.2569(4) 0.3139(6) 0.0426(5) 0.029(3) Uani 1 1 d D U . . .
H92A H 0.252959 0.266224 0.016083 0.044 Uiso 1 1 calc R U . . .
H92B H 0.268437 0.353109 0.015439 0.044 Uiso 1 1 calc R U . . .
H92C H 0.218680 0.326948 0.045328 0.044 Uiso 1 1 calc R U . . .
N13 N 0.4648(3) 0.1690(5) 0.1821(4) 0.021(2) Uani 1 1 d D U . . .
C13 C 0.4158(3) 0.1431(6) 0.1212(5) 0.020(2) Uani 1 1 d D U . . .
C23 C 0.4305(3) 0.1117(5) 0.0647(4) 0.020(2) Uani 1 1 d D U . . .
C33 C 0.4929(3) 0.1227(6) 0.0891(5) 0.024(2) Uani 1 1 d D U . . .
C43 C 0.5337(4) 0.1101(6) 0.0548(5) 0.027(3) Uani 1 1 d D U . . .
H43 H 0.520652 0.087880 0.006273 0.033 Uiso 1 1 calc R U . . .
C53 C 0.5920(4) 0.1300(6) 0.0918(5) 0.033(3) Uani 1 1 d D U . . .
H53 H 0.619719 0.121514 0.068969 0.039 Uiso 1 1 calc R U . . .
C63 C 0.6116(4) 0.1632(6) 0.1639(5) 0.033(3) Uani 1 1 d D U . . .
H63 H 0.652406 0.176864 0.188958 0.040 Uiso 1 1 calc R U . . .
C73 C 0.5728(3) 0.1762(6) 0.1983(5) 0.029(3) Uani 1 1 d D U . . .
H73 H 0.586700 0.198133 0.246999 0.035 Uiso 1 1 calc R U . . .
C83 C 0.5127(3) 0.1569(5) 0.1616(5) 0.019(2) Uani 1 1 d D U . . .
C93 C 0.3911(4) 0.0792(6) -0.0103(5) 0.029(3) Uani 1 1 d D U . . .
H93A H 0.361997 0.045203 -0.003530 0.044 Uiso 1 1 calc R U . . .
H93B H 0.415760 0.051503 -0.031410 0.044 Uiso 1 1 calc R U . . .
H93C H 0.370057 0.119586 -0.044676 0.044 Uiso 1 1 calc R U . . .
N14 N 0.5360(3) 0.1277(4) 0.3415(5) 0.027(2) Uani 1 1 d D U . . .
C14 C 0.5317(4) 0.0551(5) 0.3211(6) 0.028(3) Uani 1 1 d D U . . .
H14 H 0.496205 0.038932 0.281135 0.034 Uiso 1 1 calc R U . . .
C24 C 0.5760(4) 0.0031(5) 0.3551(6) 0.040(3) Uani 1 1 d D U . . .
H24 H 0.570751 -0.047714 0.339431 0.048 Uiso 1 1 calc R U . . .
C34 C 0.6281(4) 0.0263(6) 0.4122(6) 0.037(3) Uani 1 1 d D U . . .
H34 H 0.658568 -0.008479 0.439013 0.045 Uiso 1 1 calc R U . . .
C44 C 0.6347(4) 0.1009(6) 0.4292(6) 0.041(3) Uani 1 1 d D U . . .
H44 H 0.671156 0.119149 0.465881 0.050 Uiso 1 1 calc R U . . .
C54 C 0.5883(4) 0.1497(5) 0.3929(6) 0.031(3) Uani 1 1 d D U . . .
H54 H 0.593943 0.201294 0.405227 0.037 Uiso 1 1 calc R U . . .
N24 N 0.5124(4) 0.2962(4) 0.3028(4) 0.023(2) Uani 1 1 d D U . . .
C64 C 0.5392(5) 0.3329(5) 0.3682(5) 0.026(3) Uani 1 1 d D U . . .
H64 H 0.535967 0.312950 0.412070 0.032 Uiso 1 1 calc R U . . .
C74 C 0.5712(5) 0.3980(6) 0.3749(5) 0.036(3) Uani 1 1 d D U . . .
H74 H 0.588071 0.423275 0.421824 0.043 Uiso 1 1 calc R U . . .
C84 C 0.5783(5) 0.4257(6) 0.3124(5) 0.037(3) Uani 1 1 d D U . . .
H84 H 0.601942 0.468996 0.315890 0.044 Uiso 1 1 calc R U . . .
C94 C 0.5504(5) 0.3894(5) 0.2447(5) 0.033(3) Uani 1 1 d D U . . .
H94 H 0.553660 0.407836 0.200339 0.039 Uiso 1 1 calc R U . . .
C104 C 0.5177(5) 0.3257(5) 0.2423(5) 0.023(3) Uani 1 1 d D U . . .
H104 H 0.497874 0.301631 0.195140 0.028 Uiso 1 1 calc R U . . .
N34 N 0.4492(3) 0.2134(5) 0.3966(4) 0.024(2) Uani 1 1 d D U . . .
C114 C 0.4902(4) 0.2014(6) 0.4661(5) 0.028(3) Uani 1 1 d D U . . .
H114 H 0.530820 0.195976 0.472484 0.033 Uiso 1 1 calc R U . . .
C124 C 0.4765(4) 0.1964(6) 0.5288(5) 0.032(3) Uani 1 1 d D U . . .
H124 H 0.507247 0.189354 0.577270 0.039 Uiso 1 1 calc R U . . .
C134 C 0.4177(4) 0.2017(7) 0.5207(5) 0.039(3) Uani 1 1 d D U . . .
H134 H 0.407090 0.198620 0.563097 0.047 Uiso 1 1 calc R U . . .
C144 C 0.3751(4) 0.2116(6) 0.4495(5) 0.033(3) Uani 1 1 d D U . . .
H144 H 0.334006 0.214467 0.441400 0.040 Uiso 1 1 calc R U . . .
C154 C 0.3927(4) 0.2173(6) 0.3898(5) 0.026(3) Uani 1 1 d D U . . .
H154 H 0.362546 0.224478 0.340885 0.031 Uiso 1 1 calc R U . . .
Ni2 Ni 0.04874(6) 0.30325(8) 0.33561(8) 0.0191(4) Uani 1 1 d . . . . .
P2 P 0.15766(13) 0.34474(17) 0.28383(17) 0.0218(8) Uani 1 1 d . . . . .
C2 C 0.2175(5) 0.3665(7) 0.2557(7) 0.030(3) Uani 1 1 d . . . . .
H2A H 0.213168 0.337287 0.210883 0.045 Uiso 1 1 calc R U . . .
H2B H 0.255676 0.354121 0.296676 0.045 Uiso 1 1 calc R U . . .
H2C H 0.216608 0.419901 0.244149 0.045 Uiso 1 1 calc R U . . .
N15 N 0.1072(3) 0.3962(4) 0.3738(5) 0.023(2) Uani 1 1 d D . . . .
C15 C 0.1557(4) 0.4072(5) 0.3540(6) 0.021(3) Uani 1 1 d D U . . .
C25 C 0.1888(4) 0.4711(5) 0.3853(6) 0.023(3) Uani 1 1 d D U . . .
C35 C 0.1589(4) 0.5034(5) 0.4278(5) 0.024(2) Uani 1 1 d D U . . .
C45 C 0.1674(5) 0.5708(5) 0.4690(6) 0.034(3) Uani 1 1 d D U . . .
H45 H 0.199385 0.603540 0.473489 0.041 Uiso 1 1 calc R U . . .
C55 C 0.1287(4) 0.5880(6) 0.5022(6) 0.038(3) Uani 1 1 d D U . . .
H55 H 0.133976 0.633123 0.529985 0.046 Uiso 1 1 calc R U . . .
C65 C 0.0808(4) 0.5399(5) 0.4962(6) 0.029(3) Uani 1 1 d D U . . .
H65 H 0.055462 0.552290 0.521518 0.035 Uiso 1 1 calc R U . . .
C75 C 0.0705(4) 0.4757(5) 0.4542(5) 0.024(3) Uani 1 1 d D U . . .
H75 H 0.037283 0.444664 0.448595 0.029 Uiso 1 1 calc R U . . .
C85 C 0.1093(4) 0.4565(5) 0.4197(5) 0.021(3) Uani 1 1 d D U . . .
C95 C 0.2419(4) 0.5058(7) 0.3759(7) 0.035(3) Uani 1 1 d D U . . .
H95A H 0.269597 0.466379 0.375033 0.052 Uiso 1 1 calc R U . . .
H95B H 0.262182 0.539723 0.418081 0.052 Uiso 1 1 calc R U . . .
H95C H 0.228367 0.533808 0.328544 0.052 Uiso 1 1 calc R U . . .
N16 N 0.1229(3) 0.2346(4) 0.3513(5) 0.021(2) Uani 1 1 d D U . . .
C16 C 0.1633(4) 0.2518(4) 0.3191(6) 0.022(3) Uani 1 1 d D U . . .
C26 C 0.2002(4) 0.1931(5) 0.3176(6) 0.027(3) Uani 1 1 d D U . . .
C36 C 0.1848(4) 0.1344(4) 0.3564(6) 0.024(2) Uani 1 1 d D U . . .
C46 C 0.2079(4) 0.0619(5) 0.3781(6) 0.029(3) Uani 1 1 d D U . . .
H46 H 0.240465 0.044248 0.367074 0.035 Uiso 1 1 calc R U . . .
C56 C 0.1827(5) 0.0175(5) 0.4149(6) 0.033(3) Uani 1 1 d D U . . .
H56 H 0.197527 -0.031688 0.429142 0.040 Uiso 1 1 calc R U . . .
C66 C 0.1347(5) 0.0438(5) 0.4324(6) 0.030(3) Uani 1 1 d D U . . .
H66 H 0.118021 0.011867 0.458385 0.036 Uiso 1 1 calc R U . . .
C76 C 0.1117(4) 0.1146(5) 0.4125(6) 0.030(3) Uani 1 1 d D U . . .
H76 H 0.079322 0.131480 0.424260 0.035 Uiso 1 1 calc R U . . .
C86 C 0.1369(4) 0.1613(4) 0.3747(6) 0.023(2) Uani 1 1 d D U . . .
C96 C 0.2442(4) 0.1844(6) 0.2809(6) 0.028(3) Uani 1 1 d D U . . .
H96A H 0.223347 0.166487 0.229194 0.042 Uiso 1 1 calc R U . . .
H96B H 0.275048 0.148241 0.309424 0.042 Uiso 1 1 calc R U . . .
H96C H 0.262902 0.232784 0.280261 0.042 Uiso 1 1 calc R U . . .
N17 N 0.0401(3) 0.3267(5) 0.2226(4) 0.027(2) Uani 1 1 d D U . . .
C17 C 0.0882(3) 0.3539(6) 0.2083(5) 0.022(2) Uani 1 1 d D U . . .
C27 C 0.0724(3) 0.3844(6) 0.1369(5) 0.027(3) Uani 1 1 d D U . . .
C37 C 0.0097(3) 0.3738(6) 0.1023(4) 0.026(2) Uani 1 1 d D U . . .
C47 C -0.0325(4) 0.3875(6) 0.0286(5) 0.037(3) Uani 1 1 d D U . . .
H47 H -0.020791 0.411408 -0.007413 0.044 Uiso 1 1 calc R U . . .
C57 C -0.0903(4) 0.3659(7) 0.0101(6) 0.041(3) Uani 1 1 d D U . . .
H57 H -0.118632 0.373233 -0.039894 0.050 Uiso 1 1 calc R U . . .
C67 C -0.1086(4) 0.3327(7) 0.0640(5) 0.042(3) Uani 1 1 d D U . . .
H67 H -0.149420 0.319480 0.050079 0.050 Uiso 1 1 calc R U . . .
C77 C -0.0685(3) 0.3192(6) 0.1364(5) 0.032(3) Uani 1 1 d D U . . .
H77 H -0.081214 0.297158 0.172412 0.039 Uiso 1 1 calc R U . . .
C87 C -0.0088(3) 0.3384(6) 0.1557(4) 0.023(2) Uani 1 1 d D U . . .
C97 C 0.1102(5) 0.4184(7) 0.0993(6) 0.038(3) Uani 1 1 d D U . . .
H97A H 0.136258 0.456719 0.132150 0.057 Uiso 1 1 calc R U . . .
H97B H 0.084213 0.441179 0.051473 0.057 Uiso 1 1 calc R U . . .
H97C H 0.134611 0.379371 0.089710 0.057 Uiso 1 1 calc R U . . .
N18 N -0.0301(3) 0.3713(4) 0.3114(5) 0.025(2) Uani 1 1 d D U . . .
C18 C -0.0286(4) 0.4405(5) 0.2836(7) 0.031(3) Uani 1 1 d D U . . .
H18 H 0.006125 0.454752 0.275697 0.037 Uiso 1 1 calc R U . . .
C28 C -0.0746(4) 0.4912(5) 0.2664(6) 0.030(3) Uani 1 1 d D U . . .
H28 H -0.071992 0.538454 0.245462 0.036 Uiso 1 1 calc R U . . .
C38 C -0.1244(4) 0.4724(5) 0.2798(7) 0.038(3) Uani 1 1 d D U . . .
H38 H -0.156050 0.507083 0.270782 0.046 Uiso 1 1 calc R U . . .
C48 C -0.1271(4) 0.4020(5) 0.3067(7) 0.033(3) Uani 1 1 d D U . . .
H48 H -0.161110 0.386933 0.315988 0.040 Uiso 1 1 calc R U . . .
C58 C -0.0801(4) 0.3534(5) 0.3202(6) 0.025(3) Uani 1 1 d D U . . .
H58 H -0.083594 0.304249 0.336637 0.031 Uiso 1 1 calc R U . . .
N28 N -0.0066(4) 0.2042(4) 0.3023(4) 0.023(2) Uani 1 1 d D U . . .
C68 C -0.0328(4) 0.1688(5) 0.3427(5) 0.026(3) Uani 1 1 d D U . . .
H68 H -0.029672 0.190216 0.389098 0.031 Uiso 1 1 calc R U . . .
C78 C -0.0639(5) 0.1028(5) 0.3201(5) 0.028(3) Uani 1 1 d D U . . .
H78 H -0.080620 0.078613 0.351196 0.034 Uiso 1 1 calc R U . . .
C88 C -0.0704(5) 0.0724(6) 0.2518(5) 0.033(3) Uani 1 1 d D U . . .
H88 H -0.092612 0.027650 0.234238 0.039 Uiso 1 1 calc R U . . .
C98 C -0.0441(5) 0.1082(5) 0.2097(5) 0.028(3) Uani 1 1 d D U . . .
H98 H -0.048131 0.088903 0.162019 0.033 Uiso 1 1 calc R U . . .
C108 C -0.0116(4) 0.1727(5) 0.2377(5) 0.022(3) Uani 1 1 d D U . . .
H108 H 0.008157 0.195636 0.209324 0.027 Uiso 1 1 calc R U . . .
N38 N 0.0616(3) 0.2907(4) 0.4562(4) 0.018(2) Uani 1 1 d D U . . .
C118 C 0.0218(4) 0.2984(6) 0.4880(5) 0.024(2) Uani 1 1 d D U . . .
H118 H -0.019431 0.299225 0.456151 0.029 Uiso 1 1 calc R U . . .
C128 C 0.0376(4) 0.3053(6) 0.5647(5) 0.030(3) Uani 1 1 d D U . . .
H128 H 0.008023 0.311708 0.584886 0.036 Uiso 1 1 calc R U . . .
C138 C 0.0972(4) 0.3025(6) 0.6110(5) 0.032(3) Uani 1 1 d D U . . .
H138 H 0.109637 0.307380 0.664023 0.039 Uiso 1 1 calc R U . . .
C148 C 0.1383(4) 0.2926(6) 0.5795(5) 0.029(3) Uani 1 1 d D U . . .
H148 H 0.179614 0.288952 0.610483 0.035 Uiso 1 1 calc R U . . .
C158 C 0.1190(4) 0.2879(6) 0.5020(5) 0.025(3) Uani 1 1 d D U . . .
H158 H 0.147994 0.282456 0.480666 0.029 Uiso 1 1 calc R U . . .
C19 C 0.2450(10) 0.7456(15) 0.3702(12) 0.077(9) Uani 0.6 1 d D U P . .
H19A H 0.228020 0.760405 0.406498 0.115 Uiso 0.6 1 calc R U P . .
H19B H 0.277226 0.709359 0.393561 0.115 Uiso 0.6 1 calc R U P . .
H19C H 0.261113 0.789810 0.354528 0.115 Uiso 0.6 1 calc R U P . .
C29 C 0.1966(8) 0.7104(12) 0.3016(11) 0.061(7) Uani 0.6 1 d D U P . .
H29A H 0.163916 0.747189 0.279942 0.073 Uiso 0.6 1 calc R U P . .
H29B H 0.179977 0.666998 0.318849 0.073 Uiso 0.6 1 calc R U P . .
C39 C 0.2155(10) 0.6840(10) 0.2391(10) 0.067(8) Uani 0.6 1 d D U P . .
H39A H 0.181223 0.658006 0.200565 0.080 Uiso 0.6 1 calc R U P . .
H39B H 0.247957 0.646801 0.260658 0.080 Uiso 0.6 1 calc R U P . .
C49 C 0.2371(10) 0.7445(9) 0.2000(11) 0.064(7) Uani 0.6 1 d D U P . .
H49A H 0.270279 0.772215 0.238559 0.076 Uiso 0.6 1 calc R U P . .
H49B H 0.204087 0.780320 0.175810 0.076 Uiso 0.6 1 calc R U P . .
C59 C 0.2588(10) 0.7149(10) 0.1398(11) 0.057(7) Uani 0.6 1 d D U P . .
H59A H 0.290642 0.677459 0.163394 0.068 Uiso 0.6 1 calc R U P . .
H59B H 0.225126 0.689262 0.099929 0.068 Uiso 0.6 1 calc R U P . .
C69 C 0.2830(10) 0.7764(12) 0.1034(14) 0.076(9) Uani 0.6 1 d D U P . .
H69A H 0.295888 0.753855 0.065936 0.114 Uiso 0.6 1 calc R U P . .
H69B H 0.251421 0.813066 0.078750 0.114 Uiso 0.6 1 calc R U P . .
H69C H 0.317005 0.801250 0.142282 0.114 Uiso 0.6 1 calc R U P . .

loop_
_atom_site_aniso_label
_atom_site_aniso_U_11
_atom_site_aniso_U_22
_atom_site_aniso_U_33
_atom_site_aniso_U_23
_atom_site_aniso_U_13
_atom_site_aniso_U_12
Ni1 0.0236(9) 0.0174(9) 0.0184(9) -0.0002(7) 0.0074(7) -0.0021(7)
P1 0.0217(17) 0.0193(18) 0.0151(18) -0.0015(15) 0.0021(14) -0.0003(14)
C1 0.024(7) 0.030(7) 0.035(8) -0.005(6) 0.007(6) 0.000(6)
N11 0.020(5) 0.017(5) 0.013(6) 0.003(5) -0.001(4) -0.001(4)
C11 0.020(6) 0.026(6) 0.013(6) -0.003(5) 0.010(5) -0.004(4)
C21 0.021(5) 0.022(6) 0.027(5) -0.009(5) 0.012(4) -0.006(4)
C31 0.028(6) 0.023(6) 0.025(5) -0.003(4) 0.013(4) -0.006(4)
C41 0.039(6) 0.034(6) 0.030(6) 0.000(5) 0.018(5) -0.011(5)
C51 0.055(7) 0.034(7) 0.032(6) 0.014(5) 0.022(5) -0.007(5)
C61 0.052(7) 0.023(6) 0.024(7) 0.008(5) 0.014(5) 0.003(5)
C71 0.036(6) 0.018(6) 0.023(5) -0.003(5) 0.010(4) -0.001(5)
C81 0.030(5) 0.012(5) 0.017(5) -0.005(4) 0.014(4) 0.002(4)
C91 0.028(6) 0.030(7) 0.039(7) 0.005(6) 0.005(5) -0.010(5)
N12 0.031(5) 0.013(4) 0.019(5) 0.001(4) 0.006(4) -0.002(4)
C12 0.020(6) 0.019(5) 0.017(5) 0.001(4) 0.007(4) -0.005(4)
C22 0.025(5) 0.018(5) 0.022(5) 0.003(4) 0.012(4) -0.003(4)
C32 0.020(5) 0.019(4) 0.026(5) 0.001(4) 0.009(4) -0.001(4)
C42 0.034(6) 0.020(5) 0.029(6) 0.013(4) 0.020(5) 0.005(4)
C52 0.040(7) 0.020(6) 0.045(6) 0.003(5) 0.028(5) 0.006(5)
C62 0.050(7) 0.025(5) 0.030(6) -0.005(5) 0.023(5) -0.002(5)
C72 0.031(6) 0.025(5) 0.019(6) -0.004(4) 0.009(5) 0.007(5)
C82 0.026(6) 0.018(5) 0.019(5) 0.003(4) 0.010(4) 0.001(4)
C92 0.030(6) 0.017(6) 0.029(6) -0.002(5) -0.001(5) -0.004(5)
N13 0.024(4) 0.023(5) 0.014(5) 0.002(4) 0.007(4) 0.003(4)
C13 0.027(5) 0.012(6) 0.018(5) 0.001(5) 0.005(4) -0.002(4)
C23 0.035(5) 0.010(5) 0.012(5) 0.007(4) 0.006(4) -0.002(4)
C33 0.035(5) 0.018(6) 0.020(5) 0.004(5) 0.012(4) 0.002(5)
C43 0.036(5) 0.024(6) 0.024(6) 0.010(5) 0.014(4) 0.008(5)
C53 0.030(5) 0.040(7) 0.035(6) 0.011(5) 0.022(5) 0.010(5)
C63 0.031(6) 0.042(7) 0.030(6) 0.009(5) 0.015(5) 0.001(5)
C73 0.025(5) 0.028(7) 0.032(7) -0.002(5) 0.009(4) 0.003(5)
C83 0.024(4) 0.016(6) 0.018(5) 0.010(4) 0.009(4) 0.008(4)
C93 0.033(6) 0.033(7) 0.020(6) -0.005(5) 0.008(5) -0.007(6)
N14 0.030(5) 0.028(5) 0.024(6) 0.000(4) 0.013(4) 0.003(4)
C14 0.033(6) 0.034(5) 0.024(7) -0.005(5) 0.019(5) 0.004(5)
C24 0.042(6) 0.037(7) 0.043(8) -0.006(6) 0.018(5) 0.013(5)
C34 0.042(6) 0.050(6) 0.024(7) 0.007(6) 0.018(5) 0.016(5)
C44 0.033(6) 0.056(6) 0.032(8) -0.008(6) 0.009(5) 0.001(5)
C54 0.030(5) 0.040(6) 0.027(7) 0.000(5) 0.015(5) -0.008(4)
N24 0.038(6) 0.022(5) 0.011(4) 0.000(4) 0.010(4) -0.004(4)
C64 0.046(7) 0.019(6) 0.013(5) -0.002(4) 0.010(5) -0.008(5)
C74 0.053(8) 0.027(6) 0.025(6) -0.010(5) 0.012(6) -0.015(5)
C84 0.046(7) 0.026(7) 0.041(6) -0.002(5) 0.020(6) -0.020(6)
C94 0.052(8) 0.024(6) 0.030(6) 0.003(5) 0.024(6) -0.005(5)
C104 0.037(7) 0.014(5) 0.017(5) 0.000(4) 0.010(5) 0.001(4)
N34 0.029(4) 0.019(5) 0.022(5) 0.001(4) 0.008(4) -0.005(4)
C114 0.032(5) 0.026(6) 0.023(5) 0.005(5) 0.008(4) 0.003(5)
C124 0.049(6) 0.027(6) 0.019(6) -0.005(6) 0.011(5) -0.005(6)
C134 0.057(6) 0.040(7) 0.027(5) -0.008(6) 0.023(5) -0.002(6)
C144 0.044(6) 0.032(7) 0.028(6) -0.015(6) 0.019(4) -0.009(6)
C154 0.028(5) 0.022(6) 0.027(6) 0.004(5) 0.009(5) 0.000(5)
Ni2 0.0230(8) 0.0160(9) 0.0188(9) 0.0007(7) 0.0088(7) 0.0008(7)
P2 0.0282(18) 0.0174(17) 0.0232(19) -0.0002(15) 0.0136(15) -0.0010(14)
C2 0.030(7) 0.039(8) 0.034(8) -0.008(7) 0.025(6) -0.011(6)
N15 0.031(6) 0.019(6) 0.018(6) 0.006(5) 0.008(5) -0.001(5)
C15 0.025(6) 0.026(6) 0.020(7) 0.004(5) 0.016(5) -0.004(5)
C25 0.027(6) 0.020(6) 0.021(6) 0.005(5) 0.007(5) -0.003(4)
C35 0.025(5) 0.024(5) 0.016(6) 0.005(4) 0.001(5) 0.002(4)
C45 0.039(7) 0.031(6) 0.030(7) -0.002(5) 0.011(5) -0.007(5)
C55 0.042(7) 0.034(6) 0.032(7) -0.008(6) 0.008(6) -0.005(5)
C65 0.041(6) 0.031(6) 0.023(7) -0.001(5) 0.022(6) 0.006(5)
C75 0.030(6) 0.030(6) 0.013(6) 0.003(5) 0.008(5) 0.008(5)
C85 0.032(6) 0.021(6) 0.012(6) -0.001(5) 0.010(5) 0.003(4)
C95 0.029(6) 0.050(8) 0.029(8) 0.002(7) 0.014(6) -0.009(6)
N16 0.020(5) 0.026(4) 0.012(5) 0.001(4) 0.003(4) 0.004(4)
C16 0.027(6) 0.021(5) 0.017(7) -0.006(5) 0.008(5) 0.001(4)
C26 0.024(6) 0.033(6) 0.025(7) -0.001(5) 0.010(5) 0.004(5)
C36 0.028(6) 0.025(5) 0.016(6) -0.004(4) 0.006(5) 0.006(4)
C46 0.033(7) 0.030(5) 0.020(7) -0.007(5) 0.006(5) 0.007(5)
C56 0.046(7) 0.019(6) 0.029(7) -0.003(5) 0.010(6) 0.011(5)
C66 0.044(7) 0.019(5) 0.027(7) -0.008(5) 0.012(6) -0.002(5)
C76 0.028(6) 0.028(5) 0.040(8) 0.001(5) 0.021(6) 0.006(5)
C86 0.024(6) 0.024(5) 0.017(6) -0.003(5) 0.005(5) 0.003(4)
C96 0.025(6) 0.041(8) 0.018(7) 0.007(6) 0.009(5) 0.018(6)
N17 0.028(5) 0.022(5) 0.028(5) 0.009(4) 0.008(4) 0.000(4)
C17 0.030(5) 0.013(6) 0.023(5) -0.001(5) 0.011(4) 0.000(5)
C27 0.042(5) 0.016(6) 0.026(6) 0.004(5) 0.017(4) 0.004(5)
C37 0.042(5) 0.011(6) 0.027(5) 0.000(5) 0.014(4) 0.009(5)
C47 0.054(6) 0.029(7) 0.025(6) -0.004(6) 0.013(5) 0.007(5)
C57 0.049(6) 0.036(7) 0.024(6) -0.002(6) -0.001(5) 0.010(6)
C67 0.034(6) 0.037(7) 0.042(6) 0.002(6) 0.003(5) 0.007(6)
C77 0.034(5) 0.024(7) 0.033(6) 0.000(5) 0.006(4) 0.001(5)
C87 0.029(4) 0.018(6) 0.022(5) -0.001(5) 0.009(4) 0.013(4)
C97 0.046(7) 0.038(8) 0.033(8) 0.010(6) 0.019(6) 0.003(6)
N18 0.026(5) 0.022(5) 0.025(6) -0.012(4) 0.009(4) -0.005(4)
C18 0.024(6) 0.031(6) 0.035(8) -0.001(5) 0.008(5) 0.000(5)
C28 0.036(6) 0.034(6) 0.021(7) 0.009(5) 0.013(5) 0.006(5)
C38 0.039(6) 0.040(6) 0.041(8) 0.014(6) 0.023(6) 0.016(5)
C48 0.027(6) 0.044(6) 0.035(8) 0.012(6) 0.018(6) 0.006(5)
C58 0.028(5) 0.026(6) 0.023(7) 0.002(5) 0.010(5) -0.001(4)
N28 0.027(5) 0.022(5) 0.020(5) -0.002(4) 0.009(4) 0.002(4)
C68 0.023(6) 0.026(6) 0.022(6) -0.001(5) 0.003(5) -0.001(4)
C78 0.032(7) 0.029(6) 0.024(6) -0.005(5) 0.010(5) -0.005(5)
C88 0.046(7) 0.027(6) 0.027(6) -0.009(5) 0.016(6) -0.011(5)
C98 0.039(7) 0.024(6) 0.017(6) -0.009(5) 0.007(5) -0.006(5)
C108 0.027(6) 0.017(5) 0.021(6) -0.001(4) 0.008(5) 0.000(4)
N38 0.024(4) 0.013(5) 0.016(5) -0.005(4) 0.008(3) -0.001(4)
C118 0.025(5) 0.027(6) 0.024(5) 0.000(5) 0.013(4) 0.000(5)
C128 0.043(5) 0.027(6) 0.026(5) 0.001(6) 0.019(5) 0.002(6)
C138 0.052(6) 0.029(6) 0.015(6) 0.005(6) 0.013(4) -0.002(6)
C148 0.039(6) 0.029(7) 0.013(5) 0.006(5) 0.003(4) 0.007(5)
C158 0.028(5) 0.029(7) 0.017(5) 0.006(5) 0.009(4) 0.002(5)
C19 0.073(15) 0.075(16) 0.097(18) 0.000(13) 0.049(14) 0.016(13)
C29 0.055(10) 0.059(11) 0.065(11) 0.005(8) 0.020(8) 0.018(8)
C39 0.045(10) 0.081(11) 0.073(11) -0.005(9) 0.021(8) 0.002(8)
C49 0.057(10) 0.061(10) 0.064(11) 0.004(8) 0.015(8) 0.032(8)
C59 0.048(10) 0.066(11) 0.049(10) 0.005(8) 0.011(8) 0.015(8)
C69 0.061(14) 0.063(14) 0.092(17) 0.025(13) 0.017(12) 0.047(12)

loop_
_atom_type_symbol
_atom_type_description
_atom_type_scat_dispersion_real
_atom_type_scat_dispersion_imag
_atom_type_scat_source
C C 0.0033 0.0016 'International Tables Vol C Tables 4.2.6.8 and 6.1.1.4'
H H 0.0000 0.0000 'International Tables Vol C Tables 4.2.6.8 and 6.1.1.4'
N N 0.0061 0.0033 'International Tables Vol C Tables 4.2.6.8 and 6.1.1.4'
Ni Ni 0.3393 1.1124 'International Tables Vol C Tables 4.2.6.8 and 6.1.1.4'
P P 0.1023 0.0942 'International Tables Vol C Tables 4.2.6.8 and 6.1.1.4'

loop_
_geom_angle_atom_site_label_1
_geom_angle_atom_site_label_2
_geom_angle_atom_site_label_3
_geom_angle
_geom_angle_site_symmetry_1
_geom_angle_site_symmetry_3
_geom_angle_publ_flag
N12 Ni1 N11 88.7(3) . . ?
N12 Ni1 N13 90.4(3) . . ?
N11 Ni1 N13 89.8(3) . . ?
N12 Ni1 N14 177.0(4) . . ?
N11 Ni1 N14 93.2(3) . . ?
N13 Ni1 N14 87.3(3) . . ?
N12 Ni1 N24 87.0(3) . . ?
N11 Ni1 N24 174.8(3) . . ?
N13 Ni1 N24 93.2(3) . . ?
N14 Ni1 N24 91.2(3) . . ?
N12 Ni1 N34 92.6(3) . . ?
N11 Ni1 N34 85.8(3) . . ?
N13 Ni1 N34 174.6(3) . . ?
N14 Ni1 N34 89.8(3) . . ?
N24 Ni1 N34 91.4(3) . . ?
C11 P1 C13 107.4(5) . . ?
C11 P1 C12 108.0(5) . . ?
C13 P1 C12 107.7(5) . . ?
C11 P1 C1 111.1(5) . . ?
C13 P1 C1 110.7(5) . . ?
C12 P1 C1 111.7(5) . . ?
P1 C1 H1A 109.5 . . ?
P1 C1 H1B 109.5 . . ?
H1A C1 H1B 109.5 . . ?
P1 C1 H1C 109.5 . . ?
H1A C1 H1C 109.5 . . ?
H1B C1 H1C 109.5 . . ?
C81 N11 C11 103.9(6) . . ?
C81 N11 Ni1 134.3(5) . . ?
C11 N11 Ni1 121.3(5) . . ?
C21 C11 N11 114.1(6) . . ?
C21 C11 P1 131.3(6) . . ?
N11 C11 P1 114.3(5) . . ?
C11 C21 C31 104.2(6) . . ?
C11 C21 C91 131.6(7) . . ?
C31 C21 C91 124.1(7) . . ?
C41 C31 C21 133.2(7) . . ?
C41 C31 C81 119.5(6) . . ?
C21 C31 C81 107.2(6) . . ?
C51 C41 C31 119.7(7) . . ?
C51 C41 H41 120.1 . . ?
C31 C41 H41 120.1 . . ?
C41 C51 C61 120.7(8) . . ?
C41 C51 H51 119.7 . . ?
C61 C51 H51 119.7 . . ?
C71 C61 C51 120.6(8) . . ?
C71 C61 H61 119.7 . . ?
C51 C61 H61 119.7 . . ?
C61 C71 C81 120.0(7) . . ?
C61 C71 H71 120.0 . . ?
C81 C71 H71 120.0 . . ?
N11 C81 C71 130.1(7) . . ?
N11 C81 C31 110.5(6) . . ?
C71 C81 C31 119.4(6) . . ?
C21 C91 H91A 109.5 . . ?
C21 C91 H91B 109.5 . . ?
H91A C91 H91B 109.5 . . ?
C21 C91 H91C 109.5 . . ?
H91A C91 H91C 109.5 . . ?
H91B C91 H91C 109.5 . . ?
C12 N12 C82 103.7(6) . . ?
C12 N12 Ni1 122.1(5) . . ?
C82 N12 Ni1 132.3(5) . . ?
N12 C12 C22 114.4(6) . . ?
N12 C12 P1 113.1(5) . . ?
C22 C12 P1 132.4(6) . . ?
C12 C22 C32 104.2(6) . . ?
C12 C22 C92 131.5(7) . . ?
C32 C22 C92 124.1(7) . . ?
C42 C32 C22 133.1(7) . . ?
C42 C32 C82 119.7(6) . . ?
C22 C32 C82 107.2(6) . . ?
C52 C42 C32 119.6(7) . . ?
C52 C42 H42 120.2 . . ?
C32 C42 H42 120.2 . . ?
C42 C52 C62 120.6(7) . . ?
C42 C52 H52 119.7 . . ?
C62 C52 H52 119.7 . . ?
C72 C62 C52 120.7(8) . . ?
C72 C62 H62 119.7 . . ?
C52 C62 H62 119.7 . . ?
C62 C72 C82 119.8(7) . . ?
C62 C72 H72 120.1 . . ?
C82 C72 H72 120.1 . . ?
N12 C82 C72 129.9(7) . . ?
N12 C82 C32 110.4(6) . . ?
C72 C82 C32 119.6(6) . . ?
C22 C92 H92A 109.5 . . ?
C22 C92 H92B 109.5 . . ?
H92A C92 H92B 109.5 . . ?
C22 C92 H92C 109.5 . . ?
H92A C92 H92C 109.5 . . ?
H92B C92 H92C 109.5 . . ?
C83 N13 C13 104.1(6) . . ?
C83 N13 Ni1 133.8(5) . . ?
C13 N13 Ni1 120.9(5) . . ?
N13 C13 C23 113.6(6) . . ?
N13 C13 P1 114.5(5) . . ?
C23 C13 P1 131.9(6) . . ?
C13 C23 C33 104.6(6) . . ?
C13 C23 C93 130.4(7) . . ?
C33 C23 C93 124.7(7) . . ?
C43 C33 C23 132.9(7) . . ?
C43 C33 C83 120.1(6) . . ?
C23 C33 C83 107.0(6) . . ?
C53 C43 C33 119.4(7) . . ?
C53 C43 H43 120.3 . . ?
C33 C43 H43 120.3 . . ?
C43 C53 C63 120.4(8) . . ?
C43 C53 H53 119.8 . . ?
C63 C53 H53 119.8 . . ?
C73 C63 C53 121.2(8) . . ?
C73 C63 H63 119.4 . . ?
C53 C63 H63 119.4 . . ?
C63 C73 C83 119.7(8) . . ?
C63 C73 H73 120.2 . . ?
C83 C73 H73 120.2 . . ?
N13 C83 C73 130.2(7) . . ?
N13 C83 C33 110.5(6) . . ?
C73 C83 C33 119.2(6) . . ?
C23 C93 H93A 109.5 . . ?
C23 C93 H93B 109.5 . . ?
H93A C93 H93B 109.5 . . ?
C23 C93 H93C 109.5 . . ?
H93A C93 H93C 109.5 . . ?
H93B C93 H93C 109.5 . . ?
C54 N14 C14 116.4(7) . . ?
C54 N14 Ni1 126.9(6) . . ?
C14 N14 Ni1 116.6(6) . . ?
N14 C14 C24 123.6(8) . . ?
N14 C14 H14 118.2 . . ?
C24 C14 H14 118.2 . . ?
C34 C24 C14 118.6(8) . . ?
C34 C24 H24 120.7 . . ?
C14 C24 H24 120.7 . . ?
C44 C34 C24 118.0(8) . . ?
C44 C34 H34 121.0 . . ?
C24 C34 H34 121.0 . . ?
C34 C44 C54 119.9(8) . . ?
C34 C44 H44 120.0 . . ?
C54 C44 H44 120.0 . . ?
N14 C54 C44 123.0(8) . . ?
N14 C54 H54 118.5 . . ?
C44 C54 H54 118.5 . . ?
C104 N24 C64 116.9(7) . . ?
C104 N24 Ni1 117.2(6) . . ?
C64 N24 Ni1 125.8(6) . . ?
N24 C64 C74 123.3(8) . . ?
N24 C64 H64 118.3 . . ?
C74 C64 H64 118.3 . . ?
C84 C74 C64 118.9(8) . . ?
C84 C74 H74 120.6 . . ?
C64 C74 H74 120.6 . . ?
C74 C84 C94 118.4(7) . . ?
C74 C84 H84 120.8 . . ?
C94 C84 H84 120.8 . . ?
C84 C94 C104 119.1(8) . . ?
C84 C94 H94 120.5 . . ?
C104 C94 H94 120.5 . . ?
N24 C104 C94 123.3(8) . . ?
N24 C104 H104 118.4 . . ?
C94 C104 H104 118.4 . . ?
C154 N34 C114 116.3(7) . . ?
C154 N34 Ni1 112.8(6) . . ?
C114 N34 Ni1 128.5(6) . . ?
N34 C114 C124 123.2(8) . . ?
N34 C114 H114 118.4 . . ?
C124 C114 H114 118.4 . . ?
C134 C124 C114 119.5(8) . . ?
C134 C124 H124 120.2 . . ?
C114 C124 H124 120.2 . . ?
C144 C134 C124 117.8(8) . . ?
C144 C134 H134 121.1 . . ?
C124 C134 H134 121.1 . . ?
C134 C144 C154 119.2(8) . . ?
C134 C144 H144 120.4 . . ?
C154 C144 H144 120.4 . . ?
N34 C154 C144 124.0(8) . . ?
N34 C154 H154 118.0 . . ?
C144 C154 H154 118.0 . . ?
N16 Ni2 N15 89.3(3) . . ?
N16 Ni2 N17 89.9(3) . . ?
N15 Ni2 N17 89.2(3) . . ?
N16 Ni2 N18 176.0(3) . . ?
N15 Ni2 N18 92.9(3) . . ?
N17 Ni2 N18 86.8(3) . . ?
N16 Ni2 N28 87.9(3) . . ?
N15 Ni2 N28 176.3(3) . . ?
N17 Ni2 N28 93.2(3) . . ?
N18 Ni2 N28 90.1(3) . . ?
N16 Ni2 N38 91.6(3) . . ?
N15 Ni2 N38 85.1(3) . . ?
N17 Ni2 N38 174.1(3) . . ?
N18 Ni2 N38 91.9(3) . . ?
N28 Ni2 N38 92.5(3) . . ?
C17 P2 C15 105.7(5) . . ?
C17 P2 C16 108.1(5) . . ?
C15 P2 C16 108.5(5) . . ?
C17 P2 C2 111.2(5) . . ?
C15 P2 C2 111.4(5) . . ?
C16 P2 C2 111.7(5) . . ?
P2 C2 H2A 109.5 . . ?
P2 C2 H2B 109.5 . . ?
H2A C2 H2B 109.5 . . ?
P2 C2 H2C 109.5 . . ?
H2A C2 H2C 109.5 . . ?
H2B C2 H2C 109.5 . . ?
C85 N15 C15 104.1(6) . . ?
C85 N15 Ni2 133.3(5) . . ?
C15 N15 Ni2 122.7(5) . . ?
N15 C15 C25 113.9(6) . . ?
N15 C15 P2 113.7(5) . . ?
C25 C15 P2 131.7(6) . . ?
C15 C25 C35 104.2(6) . . ?
C15 C25 C95 131.6(7) . . ?
C35 C25 C95 124.1(7) . . ?
C45 C35 C25 132.8(7) . . ?
C45 C35 C85 119.7(7) . . ?
C25 C35 C85 107.5(6) . . ?
C55 C45 C35 118.6(8) . . ?
C55 C45 H45 120.7 . . ?
C35 C45 H45 120.7 . . ?
C45 C55 C65 121.4(8) . . ?
C45 C55 H55 119.3 . . ?
C65 C55 H55 119.3 . . ?
C75 C65 C55 120.8(8) . . ?
C75 C65 H65 119.6 . . ?
C55 C65 H65 119.6 . . ?
C65 C75 C85 119.1(7) . . ?
C65 C75 H75 120.4 . . ?
C85 C75 H75 120.4 . . ?
N15 C85 C75 129.4(7) . . ?
N15 C85 C35 110.3(6) . . ?
C75 C85 C35 120.3(6) . . ?
C25 C95 H95A 109.5 . . ?
C25 C95 H95B 109.5 . . ?
H95A C95 H95B 109.5 . . ?
C25 C95 H95C 109.5 . . ?
H95A C95 H95C 109.5 . . ?
H95B C95 H95C 109.5 . . ?
C86 N16 C16 103.2(6) . . ?
C86 N16 Ni2 133.5(5) . . ?
C16 N16 Ni2 121.5(5) . . ?
C26 C16 N16 114.7(6) . . ?
C26 C16 P2 130.7(6) . . ?
N16 C16 P2 114.6(5) . . ?
C16 C26 C36 104.0(6) . . ?
C16 C26 C96 132.3(7) . . ?
C36 C26 C96 123.6(7) . . ?
C46 C36 C26 132.8(7) . . ?
C46 C36 C86 120.3(6) . . ?
C26 C36 C86 106.9(6) . . ?
C56 C46 C36 118.9(7) . . ?
C56 C46 H46 120.6 . . ?
C36 C46 H46 120.6 . . ?
C46 C56 C66 120.8(8) . . ?
C46 C56 H56 119.6 . . ?
C66 C56 H56 119.6 . . ?
C76 C66 C56 121.5(8) . . ?
C76 C66 H66 119.3 . . ?
C56 C66 H66 119.3 . . ?
C66 C76 C86 118.8(7) . . ?
C66 C76 H76 120.6 . . ?
C86 C76 H76 120.6 . . ?
N16 C86 C76 129.2(7) . . ?
N16 C86 C36 111.1(6) . . ?
C76 C86 C36 119.7(6) . . ?
C26 C96 H96A 109.5 . . ?
C26 C96 H96B 109.5 . . ?
H96A C96 H96B 109.5 . . ?
C26 C96 H96C 109.5 . . ?
H96A C96 H96C 109.5 . . ?
H96B C96 H96C 109.5 . . ?
C87 N17 C17 104.0(6) . . ?
C87 N17 Ni2 133.1(5) . . ?
C17 N17 Ni2 120.9(5) . . ?
C27 C17 N17 114.1(6) . . ?
C27 C17 P2 131.5(6) . . ?
N17 C17 P2 114.4(5) . . ?
C17 C27 C37 104.1(6) . . ?
C17 C27 C97 130.9(7) . . ?
C37 C27 C97 125.0(7) . . ?
C47 C37 C27 132.5(7) . . ?
C47 C37 C87 119.6(7) . . ?
C27 C37 C87 107.8(6) . . ?
C57 C47 C37 119.0(8) . . ?
C57 C47 H47 120.5 . . ?
C37 C47 H47 120.5 . . ?
C47 C57 C67 121.0(8) . . ?
C47 C57 H57 119.5 . . ?
C67 C57 H57 119.5 . . ?
C77 C67 C57 121.2(8) . . ?
C77 C67 H67 119.4 . . ?
C57 C67 H67 119.4 . . ?
C67 C77 C87 118.6(8) . . ?
C67 C77 H77 120.7 . . ?
C87 C77 H77 120.7 . . ?
N17 C87 C77 129.4(7) . . ?
N17 C87 C37 110.0(6) . . ?
C77 C87 C37 120.6(7) . . ?
C27 C97 H97A 109.5 . . ?
C27 C97 H97B 109.5 . . ?
H97A C97 H97B 109.5 . . ?
C27 C97 H97C 109.5 . . ?
H97A C97 H97C 109.5 . . ?
H97B C97 H97C 109.5 . . ?
C58 N18 C18 116.0(7) . . ?
C58 N18 Ni2 127.9(6) . . ?
C18 N18 Ni2 116.1(6) . . ?
N18 C18 C28 123.5(8) . . ?
N18 C18 H18 118.2 . . ?
C28 C18 H18 118.2 . . ?
C18 C28 C38 119.0(8) . . ?
C18 C28 H28 120.5 . . ?
C38 C28 H28 120.5 . . ?
C48 C38 C28 118.1(8) . . ?
C48 C38 H38 120.9 . . ?
C28 C38 H38 120.9 . . ?
C38 C48 C58 119.4(8) . . ?
C38 C48 H48 120.3 . . ?
C58 C48 H48 120.3 . . ?
N18 C58 C48 123.8(8) . . ?
N18 C58 H58 118.1 . . ?
C48 C58 H58 118.1 . . ?
C108 N28 C68 117.0(7) . . ?
C108 N28 Ni2 116.3(6) . . ?
C68 N28 Ni2 126.6(6) . . ?
N28 C68 C78 123.2(8) . . ?
N28 C68 H68 118.4 . . ?
C78 C68 H68 118.4 . . ?
C88 C78 C68 119.0(8) . . ?
C88 C78 H78 120.5 . . ?
C68 C78 H78 120.5 . . ?
C98 C88 C78 118.5(7) . . ?
C98 C88 H88 120.8 . . ?
C78 C88 H88 120.8 . . ?
C88 C98 C108 119.0(8) . . ?
C88 C98 H98 120.5 . . ?
C108 C98 H98 120.5 . . ?
N28 C108 C98 123.3(8) . . ?
N28 C108 H108 118.4 . . ?
C98 C108 H108 118.4 . . ?
C158 N38 C118 117.2(7) . . ?
C158 N38 Ni2 112.3(5) . . ?
C118 N38 Ni2 129.4(6) . . ?
N38 C118 C128 123.5(7) . . ?
N38 C118 H118 118.2 . . ?
C128 C118 H118 118.2 . . ?
C138 C128 C118 118.4(7) . . ?
C138 C128 H128 120.8 . . ?
C118 C128 H128 120.8 . . ?
C148 C138 C128 118.8(8) . . ?
C148 C138 H138 120.6 . . ?
C128 C138 H138 120.6 . . ?
C138 C148 C158 119.4(8) . . ?
C138 C148 H148 120.3 . . ?
C158 C148 H148 120.3 . . ?
N38 C158 C148 122.7(7) . . ?
N38 C158 H158 118.7 . . ?
C148 C158 H158 118.7 . . ?
C29 C19 H19A 109.5 . . ?
C29 C19 H19B 109.5 . . ?
H19A C19 H19B 109.5 . . ?
C29 C19 H19C 109.5 . . ?
H19A C19 H19C 109.5 . . ?
H19B C19 H19C 109.5 . . ?
C19 C29 C39 116.4(11) . . ?
C19 C29 H29A 108.2 . . ?
C39 C29 H29A 108.2 . . ?
C19 C29 H29B 108.2 . . ?
C39 C29 H29B 108.2 . . ?
H29A C29 H29B 107.3 . . ?
C29 C39 C49 116.2(11) . . ?
C29 C39 H39A 108.2 . . ?
C49 C39 H39A 108.2 . . ?
C29 C39 H39B 108.2 . . ?
C49 C39 H39B 108.2 . . ?
H39A C39 H39B 107.4 . . ?
C39 C49 C59 114.4(12) . . ?
C39 C49 H49A 108.7 . . ?
C59 C49 H49A 108.7 . . ?
C39 C49 H49B 108.7 . . ?
C59 C49 H49B 108.7 . . ?
H49A C49 H49B 107.6 . . ?
C69 C59 C49 113.7(11) . . ?
C69 C59 H59A 108.8 . . ?
C49 C59 H59A 108.8 . . ?
C69 C59 H59B 108.8 . . ?
C49 C59 H59B 108.8 . . ?
H59A C59 H59B 107.7 . . ?
C59 C69 H69A 109.5 . . ?
C59 C69 H69B 109.5 . . ?
H69A C69 H69B 109.5 . . ?
C59 C69 H69C 109.5 . . ?
H69A C69 H69C 109.5 . . ?
H69B C69 H69C 109.5 . . ?

loop_
_geom_bond_atom_site_label_1
_geom_bond_atom_site_label_2
_geom_bond_distance
_geom_bond_site_symmetry_2
_geom_bond_publ_flag
Ni1 N12 2.115(7) . ?
Ni1 N11 2.127(7) . ?
Ni1 N13 2.138(7) . ?
Ni1 N14 2.168(8) . ?
Ni1 N24 2.178(7) . ?
Ni1 N34 2.241(8) . ?
P1 C11 1.763(8) . ?
P1 C13 1.768(8) . ?
P1 C12 1.773(8) . ?
P1 C1 1.780(11) . ?
C1 H1A 0.9800 . ?
C1 H1B 0.9800 . ?
C1 H1C 0.9800 . ?
N11 C81 1.384(7) . ?
N11 C11 1.390(7) . ?
C11 C21 1.389(8) . ?
C21 C31 1.421(8) . ?
C21 C91 1.504(8) . ?
C31 C41 1.413(8) . ?
C31 C81 1.427(8) . ?
C41 C51 1.361(8) . ?
C41 H41 0.9500 . ?
C51 C61 1.415(8) . ?
C51 H51 0.9500 . ?
C61 C71 1.373(8) . ?
C61 H61 0.9500 . ?
C71 C81 1.395(8) . ?
C71 H71 0.9500 . ?
C91 H91A 0.9800 . ?
C91 H91B 0.9800 . ?
C91 H91C 0.9800 . ?
N12 C12 1.386(7) . ?
N12 C82 1.389(7) . ?
C12 C22 1.388(8) . ?
C22 C32 1.418(8) . ?
C22 C92 1.495(8) . ?
C32 C42 1.410(8) . ?
C32 C82 1.426(8) . ?
C42 C52 1.361(8) . ?
C42 H42 0.9500 . ?
C52 C62 1.417(8) . ?
C52 H52 0.9500 . ?
C62 C72 1.375(8) . ?
C62 H62 0.9500 . ?
C72 C82 1.393(8) . ?
C72 H72 0.9500 . ?
C92 H92A 0.9800 . ?
C92 H92B 0.9800 . ?
C92 H92C 0.9800 . ?
N13 C83 1.385(7) . ?
N13 C13 1.386(7) . ?
C13 C23 1.391(8) . ?
C23 C33 1.417(8) . ?
C23 C93 1.504(8) . ?
C33 C43 1.410(8) . ?
C33 C83 1.426(8) . ?
C43 C53 1.361(8) . ?
C43 H43 0.9500 . ?
C53 C63 1.414(8) . ?
C53 H53 0.9500 . ?
C63 C73 1.370(8) . ?
C63 H63 0.9500 . ?
C73 C83 1.395(8) . ?
C73 H73 0.9500 . ?
C93 H93A 0.9800 . ?
C93 H93B 0.9800 . ?
C93 H93C 0.9800 . ?
N14 C54 1.329(8) . ?
N14 C14 1.349(8) . ?
C14 C24 1.381(8) . ?
C14 H14 0.9500 . ?
C24 C34 1.378(8) . ?
C24 H24 0.9500 . ?
C34 C44 1.369(8) . ?
C34 H34 0.9500 . ?
C44 C54 1.381(8) . ?
C44 H44 0.9500 . ?
C54 H54 0.9500 . ?
N24 C104 1.331(7) . ?
N24 C64 1.343(7) . ?
C64 C74 1.378(8) . ?
C64 H64 0.9500 . ?
C74 C84 1.376(8) . ?
C74 H74 0.9500 . ?
C84 C94 1.377(8) . ?
C84 H84 0.9500 . ?
C94 C104 1.380(8) . ?
C94 H94 0.9500 . ?
C104 H104 0.9500 . ?
N34 C154 1.332(8) . ?
N34 C114 1.339(7) . ?
C114 C124 1.380(8) . ?
C114 H114 0.9500 . ?
C124 C134 1.378(8) . ?
C124 H124 0.9500 . ?
C134 C144 1.371(8) . ?
C134 H134 0.9500 . ?
C144 C154 1.381(8) . ?
C144 H144 0.9500 . ?
C154 H154 0.9500 . ?
Ni2 N16 2.102(7) . ?
Ni2 N15 2.123(7) . ?
Ni2 N17 2.148(7) . ?
Ni2 N18 2.163(8) . ?
Ni2 N28 2.164(7) . ?
Ni2 N38 2.234(7) . ?
P2 C17 1.755(8) . ?
P2 C15 1.770(8) . ?
P2 C16 1.781(8) . ?
P2 C2 1.784(11) . ?
C2 H2A 0.9800 . ?
C2 H2B 0.9800 . ?
C2 H2C 0.9800 . ?
N15 C85 1.384(7) . ?
N15 C15 1.389(7) . ?
C15 C25 1.393(8) . ?
C25 C35 1.416(8) . ?
C25 C95 1.505(8) . ?
C35 C45 1.415(8) . ?
C35 C85 1.426(8) . ?
C45 C55 1.365(8) . ?
C45 H45 0.9500 . ?
C55 C65 1.415(8) . ?
C55 H55 0.9500 . ?
C65 C75 1.372(8) . ?
C65 H65 0.9500 . ?
C75 C85 1.394(8) . ?
C75 H75 0.9500 . ?
C95 H95A 0.9800 . ?
C95 H95B 0.9800 . ?
C95 H95C 0.9800 . ?
N16 C86 1.385(7) . ?
N16 C16 1.389(7) . ?
C16 C26 1.389(8) . ?
C26 C36 1.422(8) . ?
C26 C96 1.503(8) . ?
C36 C46 1.411(8) . ?
C36 C86 1.426(8) . ?
C46 C56 1.360(8) . ?
C46 H46 0.9500 . ?
C56 C66 1.415(8) . ?
C56 H56 0.9500 . ?
C66 C76 1.378(8) . ?
C66 H66 0.9500 . ?
C76 C86 1.397(8) . ?
C76 H76 0.9500 . ?
C96 H96A 0.9800 . ?
C96 H96B 0.9800 . ?
C96 H96C 0.9800 . ?
N17 C87 1.388(7) . ?
N17 C17 1.390(7) . ?
C17 C27 1.389(8) . ?
C27 C37 1.417(8) . ?
C27 C97 1.504(8) . ?
C37 C47 1.412(8) . ?
C37 C87 1.423(8) . ?
C47 C57 1.363(8) . ?
C47 H47 0.9500 . ?
C57 C67 1.414(8) . ?
C57 H57 0.9500 . ?
C67 C77 1.376(8) . ?
C67 H67 0.9500 . ?
C77 C87 1.393(8) . ?
C77 H77 0.9500 . ?
C97 H97A 0.9800 . ?
C97 H97B 0.9800 . ?
C97 H97C 0.9800 . ?
N18 C58 1.330(7) . ?
N18 C18 1.354(8) . ?
C18 C28 1.375(8) . ?
C18 H18 0.9500 . ?
C28 C38 1.377(8) . ?
C28 H28 0.9500 . ?
C38 C48 1.373(8) . ?
C38 H38 0.9500 . ?
C48 C58 1.377(8) . ?
C48 H48 0.9500 . ?
C58 H58 0.9500 . ?
N28 C108 1.331(7) . ?
N28 C68 1.342(8) . ?
C68 C78 1.378(8) . ?
C68 H68 0.9500 . ?
C78 C88 1.376(8) . ?
C78 H78 0.9500 . ?
C88 C98 1.375(8) . ?
C88 H88 0.9500 . ?
C98 C108 1.384(8) . ?
C98 H98 0.9500 . ?
C108 H108 0.9500 . ?
N38 C158 1.330(7) . ?
N38 C118 1.340(7) . ?
C118 C128 1.381(8) . ?
C118 H118 0.9500 . ?
C128 C138 1.373(8) . ?
C128 H128 0.9500 . ?
C138 C148 1.371(8) . ?
C138 H138 0.9500 . ?
C148 C158 1.383(8) . ?
C148 H148 0.9500 . ?
C158 H158 0.9500 . ?
C19 C29 1.522(10) . ?
C19 H19A 0.9800 . ?
C19 H19B 0.9800 . ?
C19 H19C 0.9800 . ?
C29 C39 1.525(9) . ?
C29 H29A 0.9900 . ?
C29 H29B 0.9900 . ?
C39 C49 1.526(10) . ?
C39 H39A 0.9900 . ?
C39 H39B 0.9900 . ?
C49 C59 1.544(10) . ?
C49 H49A 0.9900 . ?
C49 H49B 0.9900 . ?
C59 C69 1.540(10) . ?
C59 H59A 0.9900 . ?
C59 H59B 0.9900 . ?
C69 H69A 0.9800 . ?
C69 H69B 0.9800 . ?
C69 H69C 0.9800 . ?

loop_
_geom_torsion_atom_site_label_1
_geom_torsion_atom_site_label_2
_geom_torsion_atom_site_label_3
_geom_torsion_atom_site_label_4
_geom_torsion
_geom_torsion_site_symmetry_1
_geom_torsion_site_symmetry_2
_geom_torsion_site_symmetry_3
_geom_torsion_site_symmetry_4
_geom_torsion_publ_flag
C81 N11 C11 C21 -0.2(12) . . . . ?
Ni1 N11 C11 C21 -173.6(7) . . . . ?
C81 N11 C11 P1 -174.5(7) . . . . ?
Ni1 N11 C11 P1 12.1(11) . . . . ?
C13 P1 C11 C21 -122.1(11) . . . . ?
C12 P1 C11 C21 122.0(11) . . . . ?
C1 P1 C11 C21 -0.8(13) . . . . ?
C13 P1 C11 N11 51.0(9) . . . . ?
C12 P1 C11 N11 -64.9(9) . . . . ?
C1 P1 C11 N11 172.3(8) . . . . ?
N11 C11 C21 C31 0.4(13) . . . . ?
P1 C11 C21 C31 173.5(9) . . . . ?
N11 C11 C21 C91 179.4(11) . . . . ?
P1 C11 C21 C91 -8(2) . . . . ?
C11 C21 C31 C41 -177.2(13) . . . . ?
C91 C21 C31 C41 4(2) . . . . ?
C11 C21 C31 C81 -0.4(12) . . . . ?
C91 C21 C31 C81 -179.5(11) . . . . ?
C21 C31 C41 C51 176.7(13) . . . . ?
C81 C31 C41 C51 0.2(18) . . . . ?
C31 C41 C51 C61 0.7(19) . . . . ?
C41 C51 C61 C71 -0.7(19) . . . . ?
C51 C61 C71 C81 -0.4(18) . . . . ?
C11 N11 C81 C71 178.7(11) . . . . ?
Ni1 N11 C81 C71 -9.2(18) . . . . ?
C11 N11 C81 C31 -0.1(12) . . . . ?
Ni1 N11 C81 C31 172.0(8) . . . . ?
C61 C71 C81 N11 -177.3(11) . . . . ?
C61 C71 C81 C31 1.4(16) . . . . ?
C41 C31 C81 N11 177.6(10) . . . . ?
C21 C31 C81 N11 0.3(13) . . . . ?
C41 C31 C81 C71 -1.3(17) . . . . ?
C21 C31 C81 C71 -178.6(10) . . . . ?
C82 N12 C12 C22 -0.7(13) . . . . ?
Ni1 N12 C12 C22 -166.9(7) . . . . ?
C82 N12 C12 P1 -177.4(7) . . . . ?
Ni1 N12 C12 P1 16.5(11) . . . . ?
C11 P1 C12 N12 48.1(9) . . . . ?
C13 P1 C12 N12 -67.6(9) . . . . ?
C1 P1 C12 N12 170.6(8) . . . . ?
C11 P1 C12 C22 -127.7(11) . . . . ?
C13 P1 C12 C22 116.5(11) . . . . ?
C1 P1 C12 C22 -5.2(13) . . . . ?
N12 C12 C22 C32 0.5(13) . . . . ?
P1 C12 C22 C32 176.3(9) . . . . ?
N12 C12 C22 C92 175.5(11) . . . . ?
P1 C12 C22 C92 -9(2) . . . . ?
C12 C22 C32 C42 -178.7(12) . . . . ?
C92 C22 C32 C42 6(2) . . . . ?
C12 C22 C32 C82 -0.1(12) . . . . ?
C92 C22 C32 C82 -175.6(10) . . . . ?
C22 C32 C42 C52 179.0(12) . . . . ?
C82 C32 C42 C52 0.5(17) . . . . ?
C32 C42 C52 C62 -0.9(17) . . . . ?
C42 C52 C62 C72 -0.3(18) . . . . ?
C52 C62 C72 C82 1.9(18) . . . . ?
C12 N12 C82 C72 177.7(12) . . . . ?
Ni1 N12 C82 C72 -18.2(18) . . . . ?
C12 N12 C82 C32 0.7(12) . . . . ?
Ni1 N12 C82 C32 164.8(8) . . . . ?
C62 C72 C82 N12 -179.0(11) . . . . ?
C62 C72 C82 C32 -2.2(17) . . . . ?
C42 C32 C82 N12 178.5(10) . . . . ?
C22 C32 C82 N12 -0.4(13) . . . . ?
C42 C32 C82 C72 1.1(17) . . . . ?
C22 C32 C82 C72 -177.8(10) . . . . ?
C83 N13 C13 C23 3.1(12) . . . . ?
Ni1 N13 C13 C23 -165.9(7) . . . . ?
C83 N13 C13 P1 -177.8(7) . . . . ?
Ni1 N13 C13 P1 13.2(11) . . . . ?
C11 P1 C13 N13 -66.2(9) . . . . ?
C12 P1 C13 N13 49.9(9) . . . . ?
C1 P1 C13 N13 172.3(8) . . . . ?
C11 P1 C13 C23 112.7(11) . . . . ?
C12 P1 C13 C23 -131.2(10) . . . . ?
C1 P1 C13 C23 -8.8(13) . . . . ?
N13 C13 C23 C33 -4.0(12) . . . . ?
P1 C13 C23 C33 177.2(9) . . . . ?
N13 C13 C23 C93 -178.5(10) . . . . ?
P1 C13 C23 C93 2.6(19) . . . . ?
C13 C23 C33 C43 -173.3(12) . . . . ?
C93 C23 C33 C43 1.6(19) . . . . ?
C13 C23 C33 C83 3.1(11) . . . . ?
C93 C23 C33 C83 178.0(10) . . . . ?
C23 C33 C43 C53 176.8(11) . . . . ?
C83 C33 C43 C53 0.7(16) . . . . ?
C33 C43 C53 C63 -0.1(17) . . . . ?
C43 C53 C63 C73 0.1(18) . . . . ?
C53 C63 C73 C83 -0.6(18) . . . . ?
C13 N13 C83 C73 175.4(11) . . . . ?
Ni1 N13 C83 C73 -17.8(18) . . . . ?
C13 N13 C83 C33 -0.9(12) . . . . ?
Ni1 N13 C83 C33 165.9(7) . . . . ?
C63 C73 C83 N13 -174.9(11) . . . . ?
C63 C73 C83 C33 1.1(16) . . . . ?
C43 C33 C83 N13 175.6(10) . . . . ?
C23 C33 C83 N13 -1.4(12) . . . . ?
C43 C33 C83 C73 -1.2(16) . . . . ?
C23 C33 C83 C73 -178.2(10) . . . . ?
C54 N14 C14 C24 5.8(17) . . . . ?
Ni1 N14 C14 C24 -174.9(9) . . . . ?
N14 C14 C24 C34 -1.1(19) . . . . ?
C14 C24 C34 C44 -4.0(19) . . . . ?
C24 C34 C44 C54 4.3(19) . . . . ?
C14 N14 C54 C44 -5.4(17) . . . . ?
Ni1 N14 C54 C44 175.3(9) . . . . ?
C34 C44 C54 N14 1(2) . . . . ?
C104 N24 C64 C74 -0.2(17) . . . . ?
Ni1 N24 C64 C74 -176.8(9) . . . . ?
N24 C64 C74 C84 -2.6(19) . . . . ?
C64 C74 C84 C94 3.4(19) . . . . ?
C74 C84 C94 C104 -1.5(19) . . . . ?
C64 N24 C104 C94 2.2(16) . . . . ?
Ni1 N24 C104 C94 179.1(9) . . . . ?
C84 C94 C104 N24 -1.4(18) . . . . ?
C154 N34 C114 C124 -2.8(16) . . . . ?
Ni1 N34 C114 C124 -163.8(9) . . . . ?
N34 C114 C124 C134 2.0(18) . . . . ?
C114 C124 C134 C144 0.2(18) . . . . ?
C124 C134 C144 C154 -1.3(17) . . . . ?
C114 N34 C154 C144 1.6(16) . . . . ?
Ni1 N34 C154 C144 165.6(9) . . . . ?
C134 C144 C154 N34 0.4(18) . . . . ?
C85 N15 C15 C25 0.4(12) . . . . ?
Ni2 N15 C15 C25 -179.5(7) . . . . ?
C85 N15 C15 P2 -171.4(7) . . . . ?
Ni2 N15 C15 P2 8.7(11) . . . . ?
C17 P2 C15 N15 54.5(9) . . . . ?
C16 P2 C15 N15 -61.3(9) . . . . ?
C2 P2 C15 N15 175.4(8) . . . . ?
C17 P2 C15 C25 -115.4(11) . . . . ?
C16 P2 C15 C25 128.8(11) . . . . ?
C2 P2 C15 C25 5.5(13) . . . . ?
N15 C15 C25 C35 -0.4(13) . . . . ?
P2 C15 C25 C35 169.5(9) . . . . ?
N15 C15 C25 C95 -176.5(11) . . . . ?
P2 C15 C25 C95 -7(2) . . . . ?
C15 C25 C35 C45 -175.4(12) . . . . ?
C95 C25 C35 C45 1(2) . . . . ?
C15 C25 C35 C85 0.3(12) . . . . ?
C95 C25 C35 C85 176.7(10) . . . . ?
C25 C35 C45 C55 177.4(12) . . . . ?
C85 C35 C45 C55 2.1(17) . . . . ?
C35 C45 C55 C65 0.0(18) . . . . ?
C45 C55 C65 C75 -2.5(18) . . . . ?
C55 C65 C75 C85 2.6(17) . . . . ?
C15 N15 C85 C75 177.9(11) . . . . ?
Ni2 N15 C85 C75 -2.2(18) . . . . ?
C15 N15 C85 C35 -0.2(12) . . . . ?
Ni2 N15 C85 C35 179.7(7) . . . . ?
C65 C75 C85 N15 -178.3(11) . . . . ?
C65 C75 C85 C35 -0.4(16) . . . . ?
C45 C35 C85 N15 176.3(10) . . . . ?
C25 C35 C85 N15 0.0(13) . . . . ?
C45 C35 C85 C75 -2.0(16) . . . . ?
C25 C35 C85 C75 -178.3(10) . . . . ?
C86 N16 C16 C26 2.8(13) . . . . ?
Ni2 N16 C16 C26 -164.0(8) . . . . ?
C86 N16 C16 P2 -179.2(8) . . . . ?
Ni2 N16 C16 P2 14.1(11) . . . . ?
C17 P2 C16 C26 112.1(12) . . . . ?
C15 P2 C16 C26 -133.7(11) . . . . ?
C2 P2 C16 C26 -10.6(13) . . . . ?
C17 P2 C16 N16 -65.6(9) . . . . ?
C15 P2 C16 N16 48.6(10) . . . . ?
C2 P2 C16 N16 171.8(8) . . . . ?
N16 C16 C26 C36 -3.9(14) . . . . ?
P2 C16 C26 C36 178.5(9) . . . . ?
N16 C16 C26 C96 171.8(11) . . . . ?
P2 C16 C26 C96 -6(2) . . . . ?
C16 C26 C36 C46 -175.8(12) . . . . ?
C96 C26 C36 C46 8(2) . . . . ?
C16 C26 C36 C86 3.3(12) . . . . ?
C96 C26 C36 C86 -172.9(10) . . . . ?
C26 C36 C46 C56 -179.4(12) . . . . ?
C86 C36 C46 C56 1.6(17) . . . . ?
C36 C46 C56 C66 -0.9(18) . . . . ?
C46 C56 C66 C76 0.3(18) . . . . ?
C56 C66 C76 C86 -0.4(18) . . . . ?
C16 N16 C86 C76 178.5(12) . . . . ?
Ni2 N16 C86 C76 -17.1(18) . . . . ?
C16 N16 C86 C36 -0.5(12) . . . . ?
Ni2 N16 C86 C36 163.9(8) . . . . ?
C66 C76 C86 N16 -177.8(11) . . . . ?
C66 C76 C86 C36 1.1(17) . . . . ?
C46 C36 C86 N16 177.4(10) . . . . ?
C26 C36 C86 N16 -1.8(13) . . . . ?
C46 C36 C86 C76 -1.7(16) . . . . ?
C26 C36 C86 C76 179.1(10) . . . . ?
C87 N17 C17 C27 1.9(13) . . . . ?
Ni2 N17 C17 C27 -164.1(8) . . . . ?
C87 N17 C17 P2 -178.8(7) . . . . ?
Ni2 N17 C17 P2 15.1(11) . . . . ?
C15 P2 C17 C27 110.5(11) . . . . ?
C16 P2 C17 C27 -133.5(11) . . . . ?
C2 P2 C17 C27 -10.5(13) . . . . ?
C15 P2 C17 N17 -68.6(9) . . . . ?
C16 P2 C17 N17 47.4(9) . . . . ?
C2 P2 C17 N17 170.3(8) . . . . ?
N17 C17 C27 C37 -1.8(13) . . . . ?
P2 C17 C27 C37 179.0(9) . . . . ?
N17 C17 C27 C97 -179.1(11) . . . . ?
P2 C17 C27 C97 2(2) . . . . ?
C17 C27 C37 C47 -175.0(12) . . . . ?
C97 C27 C37 C47 3(2) . . . . ?
C17 C27 C37 C87 0.9(12) . . . . ?
C97 C27 C37 C87 178.5(11) . . . . ?
C27 C37 C47 C57 175.0(12) . . . . ?
C87 C37 C47 C57 -0.5(17) . . . . ?
C37 C47 C57 C67 2.3(19) . . . . ?
C47 C57 C67 C77 -1.9(19) . . . . ?
C57 C67 C77 C87 -0.4(18) . . . . ?
C17 N17 C87 C77 177.1(11) . . . . ?
Ni2 N17 C87 C77 -19.3(18) . . . . ?
C17 N17 C87 C37 -1.2(12) . . . . ?
Ni2 N17 C87 C37 162.4(8) . . . . ?
C67 C77 C87 N17 -176.0(11) . . . . ?
C67 C77 C87 C37 2.2(17) . . . . ?
C47 C37 C87 N17 176.7(10) . . . . ?
C27 C37 C87 N17 0.2(12) . . . . ?
C47 C37 C87 C77 -1.8(16) . . . . ?
C27 C37 C87 C77 -178.3(10) . . . . ?
C58 N18 C18 C28 1.3(17) . . . . ?
Ni2 N18 C18 C28 -179.0(9) . . . . ?
N18 C18 C28 C38 2.1(19) . . . . ?
C18 C28 C38 C48 -3.1(18) . . . . ?
C28 C38 C48 C58 0.8(19) . . . . ?
C18 N18 C58 C48 -3.7(17) . . . . ?
Ni2 N18 C58 C48 176.6(9) . . . . ?
C38 C48 C58 N18 2.7(19) . . . . ?
C108 N28 C68 C78 -0.2(16) . . . . ?
Ni2 N28 C68 C78 -175.1(8) . . . . ?
N28 C68 C78 C88 -2.1(17) . . . . ?
C68 C78 C88 C98 1.8(18) . . . . ?
C78 C88 C98 C108 0.7(18) . . . . ?
C68 N28 C108 C98 2.8(16) . . . . ?
Ni2 N28 C108 C98 178.4(8) . . . . ?
C88 C98 C108 N28 -3.2(17) . . . . ?
C158 N38 C118 C128 1.6(16) . . . . ?
Ni2 N38 C118 C128 -165.3(8) . . . . ?
N38 C118 C128 C138 -1.4(17) . . . . ?
C118 C128 C138 C148 -0.5(17) . . . . ?
C128 C138 C148 C158 1.9(17) . . . . ?
C118 N38 C158 C148 0.0(15) . . . . ?
Ni2 N38 C158 C148 169.1(9) . . . . ?
C138 C148 C158 N38 -1.8(17) . . . . ?
C19 C29 C39 C49 -63(3) . . . . ?
C29 C39 C49 C59 177.1(19) . . . . ?
C39 C49 C59 C69 -177(2) . . . . ?
